data_9014133
loop_
_publ_author_name
'Ertl, A.'
'Giester, G.'
'Ludwig, T.'
'Meyer, H. P.'
'Rossman, G. R.'

_publ_section_title
;
 Synthetic B-rich olenite: Correlations of single-crystal structural data
 Note: sample ElbK-9
;
_journal_name_full 'American Mineralogist'
_journal_page_first 1591
_journal_page_last 1597
_journal_paper_doi 10.2138/am.2012.4060
_journal_volume 97
_journal_year 2012
_chemical_compound_source 'synthetic at 500 C'
_chemical_formula_sum 'Al8.55 B3.906 H3 Li0.45 Na0.79 O31 Si5.094'
_chemical_name_mineral Olenite
_space_group_IT_number 160
_symmetry_space_group_name_Hall 'R 3 -2"'
_symmetry_space_group_name_H-M 'R 3 m :H'
_cell_angle_alpha 90
_cell_angle_beta 90
_cell_angle_gamma 120
_cell_formula_units_Z 3
_cell_length_a 15.746
_cell_length_b 15.746
_cell_length_c 7.075
_cell_volume 1519.139
_database_code_amcsd 0019526
_exptl_crystal_density_diffrn 3.070
_cod_original_sg_symbol_H-M 'R 3 m'
_cod_original_formula_sum 'Na.79 Al8.55 Li.45 B3.906 Si5.094 H3 O31'
_cod_database_code 9014133

loop_
_space_group_symop_operation_xyz
x,y,z
2/3+x,1/3+y,1/3+z
1/3+x,2/3+y,2/3+z
x,x-y,z
2/3+x,1/3+x-y,1/3+z
1/3+x,2/3+x-y,2/3+z
-y,-x,z
2/3-y,1/3-x,1/3+z
1/3-y,2/3-x,2/3+z
-x+y,y,z
2/3-x+y,1/3+y,1/3+z
1/3-x+y,2/3+y,2/3+z
-y,x-y,z
2/3-y,1/3+x-y,1/3+z
1/3-y,2/3+x-y,2/3+z
-x+y,-x,z
2/3-x+y,1/3-x,1/3+z
1/3-x+y,2/3-x,2/3+z

loop_
_atom_site_label
_atom_site_fract_x
_atom_site_fract_y
_atom_site_fract_z
_atom_site_occupancy
_atom_site_U_iso_or_equiv
_atom_site_type_symbol
_atom_site_attached_hydrogens
NaX 0.00000 0.00000 0.23970 0.79000 0.04100 Na 0
AlY 0.12148 0.06074 -0.34070 0.85000 0.01060 Al 0
LiY 0.12148 0.06074 -0.34070 0.15000 0.01060 Li 0
AlZ 0.29689 0.26026 -0.37310 1.00000 0.00700 Al 0
B 0.10880 0.21760 0.47250 1.00000 0.00700 B 0
SiT 0.19101 0.18941 0.02007 0.84900 0.00630 Si 0
BT 0.19101 0.18941 0.02007 0.15100 0.00630 B 0
H3 0.24800 0.12400 0.42000 1.00000 0.03000 H 0
O1 0.00000 0.00000 -0.20760 1.00000 0.01540 O 0
O2 0.06004 0.12008 0.51260 1.00000 0.01080 O 0
O3 0.25940 0.12970 -0.47230 1.00000 0.01140 O 0
O4 0.09423 0.18846 0.09330 1.00000 0.01360 O 0
O5 0.18600 0.09300 0.11580 1.00000 0.01490 O 0
O6 0.19370 0.18320 -0.20550 1.00000 0.00860 O 0
O7 0.28580 0.28560 0.09380 1.00000 0.00840 O 0
O8 0.20940 0.26970 0.45650 1.00000 0.00770 O 0

loop_
_cod_changelog_entry_id
_cod_changelog_entry_author
_cod_changelog_entry_date
_cod_changelog_entry_text
1
;cod-tools version 3.8.0
Id: cif_guess_AMCSD_atom_types 9581 2023-05-17 12:35:41Z saulius
;
2023-05-23T09:22:30+03:00
;Derived atom types and hydrogen counts
from atom names that follow the AMCSD naming convention
(Wat == water, O-H == hydroxyl).
;

loop_
_cod_related_entry_id
_cod_related_entry_database
_cod_related_entry_code
1 AMCSD 0019526
